data_7157746
loop_
_publ_author_name
'Li, Yibiao'
'Huang, Shuo'
'Li, Jiaming'
'Li, Jian'
'Ji, Xiaoliang'
'Liu, Jiasheng'
'Chen, Lu'
'Peng, Shiyong'
'Zhang, Kun'

_publ_section_title
;
 Access to 2-pyridinylamide and imidazopyridine from 2-fluoropyridine and
 amidine hydrochloride
;
_journal_issue 45
_journal_name_full 'Organic &amp; Biomolecular Chemistry'
_journal_page_first 9292
_journal_page_last 9299
_journal_paper_doi 10.1039/D0OB01904F
_journal_volume 18
_journal_year 2020
_chemical_formula_moiety 'C7 H7 Br N2 O'
_chemical_formula_sum 'C7 H7 Br N2 O'
_chemical_formula_weight 215.06
_space_group_crystal_system triclinic
_space_group_IT_number 2
_space_group_name_Hall '-P 1'
_space_group_name_H-M_alt 'P -1'
_atom_sites_solution_hydrogens geom
_audit_creation_date 2018-08-14
_audit_creation_method
;
Olex2 1.2
(compiled 2018.05.29 svn.r3508 for OlexSys, GUI svn.r5506)
;
_audit_update_record
;
2020-08-15 deposited with the CCDC.	2020-10-20 downloaded from the CCDC.
;
_cell_angle_alpha 81.742(8)
_cell_angle_beta 88.786(9)
_cell_angle_gamma 85.859(10)
_cell_formula_units_Z 4
_cell_length_a 3.8839(6)
_cell_length_b 8.7474(9)
_cell_length_c 22.6670(14)
_cell_measurement_reflns_used 2534
_cell_measurement_temperature 100.00(10)
_cell_measurement_theta_max 73.3760
_cell_measurement_theta_min 5.1030
_cell_volume 760.07(15)
_computing_cell_refinement 'CrysAlisPro 1.171.38.43f (Rigaku OD, 2015)'
_computing_data_collection 'CrysAlisPro 1.171.38.43f (Rigaku OD, 2015)'
_computing_data_reduction 'CrysAlisPro 1.171.38.43f (Rigaku OD, 2015)'
_computing_molecular_graphics 'Olex2 (Dolomanov et al., 2009)'
_computing_publication_material 'Olex2 (Dolomanov et al., 2009)'
_computing_structure_refinement 'ShelXL (Sheldrick, 2015)'
_computing_structure_solution 'ShelXT (Sheldrick, 2015)'
_diffrn_ambient_environment N~2~
_diffrn_ambient_temperature 100.00(10)
_diffrn_detector 'CCD plate'
_diffrn_detector_area_resol_mean 5.2684
_diffrn_detector_type AtlasS2
_diffrn_measured_fraction_theta_full 0.992
_diffrn_measured_fraction_theta_max 0.938
_diffrn_measurement_details
;
List of Runs (angles in degrees, time in seconds):

  # Type    Start    End  Width  t~exp~   \w     \q     \k     \f   Frames
#--------------------------------------------------------------------------
  1  \w    -65.00  27.00   1.00    1.00    --  -40.73  38.00  90.00   92
  2  \w    -47.00  -2.00   1.00    1.00    --  -40.73 125.00 150.00   45
  3  \w   -112.00 -16.00   1.00    1.00    --  -40.73 -38.00 -90.00   96
  4  \w      1.00  33.00   1.00    1.00    --   40.73 -99.00 150.00   32
  5  \w     30.00 102.00   1.00    1.00    --  106.95 -95.00  30.00   72
  6  \w     74.00 106.00   1.00    1.00    --  106.95-111.00 -30.00   32
  7  \w     82.00 109.00   1.00    1.00    --  106.95-111.00-150.00   27
  8  \w     49.00  96.00   1.00    1.00    --   40.73-125.00 -60.00   47
  9  \w     34.00  75.00   1.00    1.00    --  106.95-111.00-150.00   41
 10  \w     36.00 136.00   1.00    1.00    --  106.95 -61.00-150.00  100
 11  \w     63.00 177.00   1.00    1.00    --  106.95  15.00   0.00  114
 12  \w    123.00 150.00   1.00    1.00    --  106.95 107.00 125.00   27
 13  \w    105.00 141.00   1.00    1.00    --  106.95 111.00   0.00   36
 14  \w    113.00 151.00   1.00    1.00    --  106.95 178.00 -60.00   38
 15  \w     84.00 111.00   1.00    1.00    --  106.95 178.00 -60.00   27
 16  \w     85.00 171.00   1.00    1.00    --  106.95  45.00  60.00   86
 17  \w     37.00 122.00   1.00    1.00    --  106.95 -45.00  30.00   85
;
_diffrn_measurement_device 'four-circle diffractometer'
_diffrn_measurement_device_type 'SuperNova, Dual, Cu at zero, AtlasS2'
_diffrn_measurement_method '\w scans'
_diffrn_orient_matrix_type 'CrysAlisPro convention (1999,Acta A55,543-557)'
_diffrn_orient_matrix_UB_11 -0.1142516000
_diffrn_orient_matrix_UB_12 0.1609892000
_diffrn_orient_matrix_UB_13 0.0164762000
_diffrn_orient_matrix_UB_21 0.1308188000
_diffrn_orient_matrix_UB_22 -0.0520381000
_diffrn_orient_matrix_UB_23 0.0639263000
_diffrn_orient_matrix_UB_31 0.3577890000
_diffrn_orient_matrix_UB_32 0.0565732000
_diffrn_orient_matrix_UB_33 -0.0189492000
_diffrn_radiation_monochromator mirror
_diffrn_radiation_probe x-ray
_diffrn_radiation_type CuK\a
_diffrn_radiation_wavelength 1.54184
_diffrn_reflns_av_R_equivalents 0.0406
_diffrn_reflns_av_unetI/netI 0.0339
_diffrn_reflns_Laue_measured_fraction_full 0.992
_diffrn_reflns_Laue_measured_fraction_max 0.938
_diffrn_reflns_limit_h_max 4
_diffrn_reflns_limit_h_min -2
_diffrn_reflns_limit_k_max 10
_diffrn_reflns_limit_k_min -10
_diffrn_reflns_limit_l_max 24
_diffrn_reflns_limit_l_min -27
_diffrn_reflns_number 4416
_diffrn_reflns_point_group_measured_fraction_full 0.992
_diffrn_reflns_point_group_measured_fraction_max 0.938
_diffrn_reflns_theta_full 67.684
_diffrn_reflns_theta_max 75.119
_diffrn_reflns_theta_min 1.970
_diffrn_source 'micro-focus sealed X-ray tube'
_diffrn_source_type 'SuperNova (Cu) X-ray Source'
_exptl_absorpt_coefficient_mu 6.886
_exptl_absorpt_correction_T_max 1.00000
_exptl_absorpt_correction_T_min 0.42419
_exptl_absorpt_correction_type multi-scan
_exptl_absorpt_process_details
;
CrysAlisPro 1.171.38.43f (Rigaku Oxford Diffraction, 2015)
Empirical absorption correction using spherical harmonics,
 implemented in SCALE3 ABSPACK scaling algorithm.
;
_exptl_crystal_colour colourless
_exptl_crystal_colour_primary colourless
_exptl_crystal_density_diffrn 1.879
_exptl_crystal_description block
_exptl_crystal_F_000 424
_exptl_crystal_size_max 0.13
_exptl_crystal_size_mid 0.12
_exptl_crystal_size_min 0.11
_refine_diff_density_max 1.546
_refine_diff_density_min -1.059
_refine_diff_density_rms 0.220
_refine_ls_extinction_method none
_refine_ls_goodness_of_fit_ref 1.071
_refine_ls_hydrogen_treatment constr
_refine_ls_matrix_type full
_refine_ls_number_parameters 201
_refine_ls_number_reflns 2924
_refine_ls_number_restraints 0
_refine_ls_restrained_S_all 1.071
_refine_ls_R_factor_all 0.0688
_refine_ls_R_factor_gt 0.0627
_refine_ls_shift/su_max 0.001
_refine_ls_shift/su_mean 0.000
_refine_ls_structure_factor_coef Fsqd
_refine_ls_weighting_details 'w=1/[\s^2^(Fo^2^)+(0.0997P)^2^+8.9635P] where P=(Fo^2^+2Fc^2^)/3'
_refine_ls_weighting_scheme calc
_refine_ls_wR_factor_gt 0.1877
_refine_ls_wR_factor_ref 0.1915
_reflns_Friedel_coverage 0.000
_reflns_number_gt 2649
_reflns_number_total 2924
_reflns_threshold_expression 'I > 2\s(I)'
_cod_data_source_file d0ob01904f2.cif
_cod_data_source_block hs-201-1
_cod_database_code 7157746
_shelx_shelxl_version_number 2018/3
_shelx_space_group_comment
;
The symmetry employed for this shelxl refinement is uniquely defined
by the following loop, which should always be used as a source of
symmetry information in preference to the above space-group names.
They are only intended as comments.
;
_reflns_odcompleteness_completeness 99.38
_reflns_odcompleteness_iscentric 1
_reflns_odcompleteness_theta 66.97
_olex2_refinement_description
;
1. Fixed Uiso
 At 1.2 times of:
  All C(H) groups, All N(H) groups
 At 1.5 times of:
  All C(H,H,H) groups
2.a Aromatic/amide H refined with riding coordinates:
 N1(H1), N006(H006), C4(H4), C1(H1A), C2(H2), C00J(H00J), C00L(H00L), C00M(H00M)
2.b Idealised Me refined as rotating group:
 C8(H8A,H8B,H8C), C00G(H00A,H00B,H00C)
;
_olex2_submission_special_instructions 'No special instructions were received'
_oxdiff_exptl_absorpt_empirical_details
;
Empirical correction (ABSPACK) includes:
- Absorption correction using spherical harmonics
- Frame scaling
- Detector area scaling
;
_oxdiff_exptl_absorpt_empirical_full_max 2.348
_oxdiff_exptl_absorpt_empirical_full_min 0.601

loop_
_space_group_symop_operation_xyz
'x, y, z'
'-x, -y, -z'

loop_
_atom_site_label
_atom_site_type_symbol
_atom_site_fract_x
_atom_site_fract_y
_atom_site_fract_z
_atom_site_U_iso_or_equiv
_atom_site_adp_type
_atom_site_occupancy
_atom_site_site_symmetry_order
_atom_site_calc_flag
_atom_site_refinement_flags_posn
_atom_site_refinement_flags_adp
_atom_site_refinement_flags_occupancy
_atom_site_disorder_assembly
_atom_site_disorder_group
Br1 Br 0.85376(18) 0.23144(8) -0.03651(3) 0.0189(3) Uani 1 1 d . . . . .
Br02 Br 0.14408(18) 0.74738(8) 0.53667(3) 0.0195(3) Uani 1 1 d . . . . .
O003 O 0.9286(13) 0.9837(5) 0.2616(2) 0.0208(10) Uani 1 1 d . . . . .
O1 O 0.4650(13) 0.4830(5) 0.2366(2) 0.0198(10) Uani 1 1 d . . . . .
N1 N 0.3118(15) 0.2549(6) 0.2123(2) 0.0173(12) Uani 1 1 d . . . . .
H1 H 0.204554 0.173933 0.225340 0.021 Uiso 1 1 calc R . . . .
N006 N 0.6772(16) 0.7560(6) 0.2863(2) 0.0197(13) Uani 1 1 d . . . . .
H006 H 0.634008 0.672522 0.272792 0.024 Uiso 1 1 calc R . . . .
N5 N 0.4299(15) 0.1297(6) 0.1311(3) 0.0182(12) Uani 1 1 d . . . . .
N008 N 0.4573(16) 0.6339(7) 0.3731(3) 0.0190(12) Uani 1 1 d . . . . .
C009 C 0.3197(16) 0.7611(8) 0.4573(3) 0.0135(12) Uani 1 1 d . . . . .
C00A C 0.8470(18) 0.8603(7) 0.2481(3) 0.0178(13) Uani 1 1 d . . . . .
C4 C 0.5469(18) 0.1249(8) 0.0761(3) 0.0175(13) Uani 1 1 d . . . . .
H4 H 0.534486 0.033931 0.059705 0.021 Uiso 1 1 calc R . . . .
C8 C 0.1753(19) 0.3164(8) 0.3113(3) 0.0215(14) Uani 1 1 d . . . . .
H8A H 0.352373 0.305882 0.340786 0.032 Uiso 1 1 calc GR . . . .
H8B H 0.071208 0.219738 0.312531 0.032 Uiso 1 1 calc GR . . . .
H8C H 0.002733 0.395227 0.319294 0.032 Uiso 1 1 calc GR . . . .
C7 C 0.3316(18) 0.3610(7) 0.2504(3) 0.0176(13) Uani 1 1 d . . . . .
C1 C 0.5845(19) 0.3944(8) 0.1225(3) 0.0199(14) Uani 1 1 d . . . . .
H1A H 0.594455 0.484458 0.139650 0.024 Uiso 1 1 calc R . . . .
C2 C 0.7041(18) 0.3868(8) 0.0656(3) 0.0203(14) Uani 1 1 d . . . . .
H2 H 0.795284 0.472189 0.043056 0.024 Uiso 1 1 calc R . . . .
C00G C 0.9298(19) 0.8099(8) 0.1882(3) 0.0202(14) Uani 1 1 d . . . . .
H00A H 0.719464 0.805818 0.167173 0.030 Uiso 1 1 calc GR . . . .
H00B H 1.050064 0.709123 0.193794 0.030 Uiso 1 1 calc GR . . . .
H00C H 1.072680 0.882558 0.165521 0.030 Uiso 1 1 calc GR . . . .
C6 C 0.4478(18) 0.2635(7) 0.1540(3) 0.0175(14) Uani 1 1 d . . . . .
C00I C 0.5635(18) 0.7664(7) 0.3447(3) 0.0169(13) Uani 1 1 d . . . . .
C00J C 0.3405(19) 0.6309(8) 0.4286(3) 0.0213(14) Uani 1 1 d . . . . .
H00J H 0.269889 0.538279 0.448979 0.026 Uiso 1 1 calc R . . . .
C3 C 0.6865(17) 0.2496(8) 0.0422(3) 0.0149(13) Uani 1 1 d . . . . .
C00L C 0.4325(19) 0.8982(8) 0.4280(3) 0.0199(14) Uani 1 1 d . . . . .
H00L H 0.422737 0.986618 0.446624 0.024 Uiso 1 1 calc R . . . .
C00M C 0.5598(18) 0.9014(8) 0.3707(3) 0.0182(14) Uani 1 1 d . . . . .
H00M H 0.641111 0.991390 0.349905 0.022 Uiso 1 1 calc R . . . .

loop_
_atom_site_aniso_label
_atom_site_aniso_U_11
_atom_site_aniso_U_22
_atom_site_aniso_U_33
_atom_site_aniso_U_23
_atom_site_aniso_U_13
_atom_site_aniso_U_12
Br1 0.0205(5) 0.0187(4) 0.0178(4) -0.0033(3) -0.0004(3) -0.0032(3)
Br02 0.0205(5) 0.0205(4) 0.0177(4) -0.0023(3) 0.0000(3) -0.0028(3)
O003 0.023(3) 0.019(2) 0.021(2) -0.0001(18) -0.0022(19) -0.0043(19)
O1 0.023(3) 0.018(2) 0.019(2) -0.0029(18) -0.0029(19) -0.0045(19)
N1 0.022(3) 0.010(3) 0.019(3) 0.000(2) -0.003(2) 0.000(2)
N006 0.028(3) 0.012(3) 0.020(3) -0.002(2) -0.008(2) -0.004(2)
N5 0.020(3) 0.015(3) 0.019(3) -0.001(2) -0.003(2) -0.001(2)
N008 0.019(3) 0.017(3) 0.021(3) -0.002(2) -0.002(2) -0.003(2)
C009 0.004(3) 0.022(3) 0.014(3) -0.001(2) -0.001(2) -0.001(2)
C00A 0.016(3) 0.015(3) 0.022(3) -0.001(2) -0.010(3) 0.003(2)
C4 0.019(4) 0.013(3) 0.021(3) -0.004(2) -0.005(3) 0.000(2)
C8 0.027(4) 0.019(3) 0.019(3) -0.001(3) -0.006(3) -0.003(3)
C7 0.020(4) 0.012(3) 0.019(3) 0.000(2) -0.006(3) 0.004(3)
C1 0.028(4) 0.014(3) 0.019(3) -0.002(2) -0.005(3) -0.004(3)
C2 0.019(4) 0.016(3) 0.026(3) 0.001(3) -0.002(3) -0.006(3)
C00G 0.021(4) 0.021(3) 0.018(3) 0.000(3) -0.008(3) 0.000(3)
C6 0.021(4) 0.013(3) 0.018(3) 0.000(2) -0.008(3) 0.000(3)
C00I 0.019(3) 0.011(3) 0.021(3) -0.001(2) -0.012(3) 0.003(2)
C00J 0.024(4) 0.018(3) 0.020(3) 0.002(3) 0.000(3) -0.002(3)
C3 0.011(3) 0.019(3) 0.014(3) -0.002(2) -0.002(2) 0.003(2)
C00L 0.028(4) 0.015(3) 0.017(3) -0.002(2) -0.004(3) 0.001(3)
C00M 0.022(4) 0.013(3) 0.019(3) 0.000(2) -0.001(3) -0.003(3)

loop_
_atom_type_symbol
_atom_type_description
_atom_type_scat_dispersion_real
_atom_type_scat_dispersion_imag
_atom_type_scat_source
C C 0.0181 0.0091 'International Tables Vol C Tables 4.2.6.8 and 6.1.1.4'
H H 0.0000 0.0000 'International Tables Vol C Tables 4.2.6.8 and 6.1.1.4'
Br Br -0.6763 1.2805 'International Tables Vol C Tables 4.2.6.8 and 6.1.1.4'
N N 0.0311 0.0180 'International Tables Vol C Tables 4.2.6.8 and 6.1.1.4'
O O 0.0492 0.0322 'International Tables Vol C Tables 4.2.6.8 and 6.1.1.4'

loop_
_geom_angle_atom_site_label_1
_geom_angle_atom_site_label_2
_geom_angle_atom_site_label_3
_geom_angle
_geom_angle_site_symmetry_1
_geom_angle_site_symmetry_3
_geom_angle_publ_flag
C7 N1 C6 127.0(6) . . ?
C00A N006 C00I 128.7(6) . . ?
C4 N5 C6 117.8(6) . . ?
C00J N008 C00I 118.3(6) . . ?
C00J C009 Br02 119.7(5) . . ?
C00L C009 Br02 121.0(5) . . ?
C00L C009 C00J 119.3(6) . . ?
O003 C00A N006 122.8(6) . . ?
O003 C00A C00G 123.1(6) . . ?
N006 C00A C00G 114.1(6) . . ?
N5 C4 C3 122.5(6) . . ?
O1 C7 N1 122.9(6) . . ?
O1 C7 C8 122.1(6) . . ?
N1 C7 C8 115.0(6) . . ?
C2 C1 C6 118.1(6) . . ?
C1 C2 C3 118.9(6) . . ?
N5 C6 N1 112.5(6) . . ?
N5 C6 C1 123.0(6) . . ?
C1 C6 N1 124.4(6) . . ?
N008 C00I N006 113.2(6) . . ?
N008 C00I C00M 123.1(7) . . ?
C00M C00I N006 123.7(6) . . ?
N008 C00J C009 122.4(6) . . ?
C4 C3 Br1 119.7(5) . . ?
C4 C3 C2 119.6(6) . . ?
C2 C3 Br1 120.7(5) . . ?
C00M C00L C009 118.6(6) . . ?
C00L C00M C00I 118.3(6) . . ?

loop_
_geom_bond_atom_site_label_1
_geom_bond_atom_site_label_2
_geom_bond_distance
_geom_bond_site_symmetry_2
_geom_bond_publ_flag
Br1 C3 1.909(6) . ?
Br02 C009 1.900(6) . ?
O003 C00A 1.228(8) . ?
O1 C7 1.217(8) . ?
N1 C7 1.362(8) . ?
N1 C6 1.407(9) . ?
N006 C00A 1.361(9) . ?
N006 C00I 1.399(9) . ?
N5 C4 1.323(9) . ?
N5 C6 1.354(9) . ?
N008 C00I 1.331(9) . ?
N008 C00J 1.325(9) . ?
C009 C00J 1.388(10) . ?
C009 C00L 1.380(10) . ?
C00A C00G 1.509(9) . ?
C4 C3 1.380(10) . ?
C8 C7 1.506(9) . ?
C1 C2 1.372(10) . ?
C1 C6 1.393(10) . ?
C2 C3 1.387(9) . ?
C00I C00M 1.393(9) . ?
C00L C00M 1.378(10) . ?
